data_4117098
loop_
_publ_author_name
'F. Albert Cotton'
'Evgeny V. Dikarev'
'Marina A. Petrukhina'

_publ_section_title
;
 Mixed Chloride Phosphine Complexes of Dirhenium Cores. 1. New Reactions
 and Unprecedented Structures Involving Trimethylphosphine
;
_journal_name_full 'Journal of the American Chemical Society'
_journal_page_first 12541
_journal_page_last 12549
_journal_paper_doi 10.1021/ja9733245
_journal_volume 119
_journal_year 1997
_chemical_compound_source
;
 Compound was prepared by reaction of 1,2,7-isomer of
 Re2Cl5(PMe3)4 with nitrosonium hexafluorophosphate in
 the presence of butylammonium chloride in dichloromethane
 solution at room temperature. Single crystals were obtained
 by slow diffusion of isomeric hexanes into dichloromethane
 solution.
;
_chemical_formula_moiety 'Re2 Cl 6 (P (C H3)3)2'
_chemical_formula_structural 1,7-Re2Cl6(PMe3)2
_chemical_formula_sum 'C6 H18 Cl6 P2 Re2'
_chemical_formula_weight 737.24
_chemical_name_common
;
 Hexachloro-bis(trimethylphosphine)-di-rhenium (III)
;
_chemical_name_systematic
; 
 Bis(trichloro-trimethylphosphine)-di-rhenium (III) 
;
_space_group_IT_number 205
_symmetry_cell_setting cubic
_symmetry_space_group_name_Hall '-P 2ac 2ab 3'
_symmetry_space_group_name_H-M 'P a -3'
_atom_sites_solution_hydrogens geom
_atom_sites_solution_primary direct
_atom_sites_solution_secondary difmap
_audit_creation_method SHELXL
_cell_angle_alpha 90.00
_cell_angle_beta 90.00
_cell_angle_gamma 90.00
_cell_formula_units_Z 4
_cell_length_a 12.3336(9)
_cell_length_b 12.3336(9)
_cell_length_c 12.3336(9)
_cell_measurement_reflns_used 243
_cell_measurement_temperature 213(2)
_cell_measurement_theta_max 20.8
_cell_measurement_theta_min 9.05
_cell_volume 1876.2(2)
_computing_cell_refinement 'MADNES (Enraf-Nonius, 1989)'
_computing_data_collection 'MADNES (Enraf-Nonius, 1989)'
_computing_data_reduction 'PROCOR (Kabsch, 1988)'
_computing_molecular_graphics 'SHELXTL V.5 (Siemens, 1994)'
_computing_publication_material CIFTAB
_computing_structure_refinement 'SHELXL-93 (Sheldrick, 1993)'
_computing_structure_solution 'SHELXTL V.5 (Siemens, 1994)'
_diffrn_ambient_temperature 213(2)
_diffrn_measurement_device 'Nonius FAST area detector'
_diffrn_measurement_method 'Ellipsoid-mask fitting'
_diffrn_radiation_monochromator graphite
_diffrn_radiation_source 'fine-focus sealed tube'
_diffrn_radiation_type MoK\a
_diffrn_radiation_wavelength 0.71073
_diffrn_reflns_av_R_equivalents 0.0627
_diffrn_reflns_av_sigmaI/netI 0.0174
_diffrn_reflns_limit_h_max 14
_diffrn_reflns_limit_h_min -14
_diffrn_reflns_limit_k_max 13
_diffrn_reflns_limit_k_min -13
_diffrn_reflns_limit_l_max 14
_diffrn_reflns_limit_l_min -14
_diffrn_reflns_number 7975
_diffrn_reflns_theta_max 22.47
_diffrn_reflns_theta_min 2.86
_diffrn_standards_number 'none (area detector data)'
_exptl_absorpt_coefficient_mu 13.894
_exptl_absorpt_correction_type none
_exptl_crystal_colour blue-green
_exptl_crystal_density_diffrn 2.610
_exptl_crystal_density_method none
_exptl_crystal_description block-shaped
_exptl_crystal_F_000 1344
_exptl_crystal_size_max 0.25
_exptl_crystal_size_mid 0.25
_exptl_crystal_size_min 0.20
_refine_diff_density_max 0.532
_refine_diff_density_min -0.392
_refine_diff_density_rms 0.108
_refine_ls_extinction_coef 0.0020(2)
_refine_ls_extinction_expression Fc^*^=kFc[1+0.001xFc^2^\l^3^/sin(2\q)]^-1/4^
_refine_ls_extinction_method SHELXL
_refine_ls_goodness_of_fit_all 1.240
_refine_ls_goodness_of_fit_obs 1.241
_refine_ls_hydrogen_treatment allref
_refine_ls_matrix_type full
_refine_ls_number_parameters 44
_refine_ls_number_reflns 411
_refine_ls_number_restraints 0
_refine_ls_restrained_S_all 1.240
_refine_ls_restrained_S_obs 1.241
_refine_ls_R_factor_all 0.0237
_refine_ls_R_factor_obs 0.0237
_refine_ls_shift/esd_max 0.000
_refine_ls_shift/esd_mean 0.000
_refine_ls_structure_factor_coef Fsqd
_refine_ls_weighting_details 'w=1/[\s^2^(Fo^2^)+(0.0052P)^2^+6.7806P] where P=(Fo^2^+2Fc^2^)/3'
_refine_ls_weighting_scheme calc
_refine_ls_wR_factor_all 0.0469
_refine_ls_wR_factor_obs 0.0469
_reflns_number_observed 410
_reflns_number_total 411
_reflns_observed_criterion >2sigma(I)
_cod_data_source_file ja9733245_3.cif
_cod_data_source_block 1,7-Re2Cl6(PMe3)2(3)
_cod_depositor_comments
;
The following automatic conversions were performed:

'_refine_ls_weighting_scheme' value 'calc
w=1/[\s^2^(Fo^2^)+(0.0052P)^2^+6.7806P] where P=(Fo^2^+2Fc^2^)/3' was
changed to 'calc'. New tag '_refine_ls_weighting_details' was
created. The value of the new tag was set to
'w=1/[\s^2^(Fo^2^)+(0.0052P)^2^+6.7806P] where P=(Fo^2^+2Fc^2^)/3'.

Automatic conversion script
Id: cif_fix_values 3143 2015-03-26 13:38:13Z robertas 
;
_cod_database_code 4117098

loop_
_symmetry_equiv_pos_as_xyz
'x, y, z'
'-x+1/2, -y, z+1/2'
'-x, y+1/2, -z+1/2'
'x+1/2, -y+1/2, -z'
'z, x, y'
'z+1/2, -x+1/2, -y'
'-z+1/2, -x, y+1/2'
'-z, x+1/2, -y+1/2'
'y, z, x'
'-y, z+1/2, -x+1/2'
'y+1/2, -z+1/2, -x'
'-y+1/2, -z, x+1/2'
'-x, -y, -z'
'x-1/2, y, -z-1/2'
'x, -y-1/2, z-1/2'
'-x-1/2, y-1/2, z'
'-z, -x, -y'
'-z-1/2, x-1/2, y'
'z-1/2, x, -y-1/2'
'z, -x-1/2, y-1/2'
'-y, -z, -x'
'y, -z-1/2, x-1/2'
'-y-1/2, z-1/2, x'
'y-1/2, z, -x-1/2'

loop_
_atom_site_aniso_label
_atom_site_aniso_U_11
_atom_site_aniso_U_22
_atom_site_aniso_U_33
_atom_site_aniso_U_23
_atom_site_aniso_U_13
_atom_site_aniso_U_12
Re1 0.0168(3) 0.0177(3) 0.0143(3) 0.0010(2) 0.0008(2) -0.0019(2)
Cl1 0.0397(8) 0.0285(7) 0.0344(7) -0.0046(5) 0.0081(5) -0.0015(5)
P1 0.0322(6) 0.0322(6) 0.0322(6) 0.0090(5) 0.0090(5) -0.0090(5)
C1 0.056(4) 0.047(4) 0.049(4) -0.011(4) -0.008(3) 0.015(3)

loop_
_atom_site_label
_atom_site_type_symbol
_atom_site_fract_x
_atom_site_fract_y
_atom_site_fract_z
_atom_site_U_iso_or_equiv
_atom_site_thermal_displace_type
_atom_site_occupancy
_atom_site_calc_flag
_atom_site_refinement_flags
Re1 Re 0.02253(4) 0.49217(4) 0.08625(4) 0.0163(2) Uani 0.33 d P
Cl1 Cl -0.08692(10) 0.62822(10) 0.17144(10) 0.0342(4) Uani 1 d .
P1 P -0.13221(9) 0.36779(9) 0.13221(9) 0.0322(6) Uani 1 d S
C1 C -0.2712(6) 0.4087(6) 0.1295(6) 0.050(2) Uani 1 d .
H1 H -0.3013(57) 0.3862(57) 0.0729(61) 0.079(25) Uiso 1 d .
H2 H -0.2759(49) 0.4760(55) 0.1475(50) 0.061(20) Uiso 1 d .
H3 H -0.3009(54) 0.3563(62) 0.1767(61) 0.081(24) Uiso 1 d .

loop_
_atom_type_symbol
_atom_type_description
_atom_type_scat_dispersion_real
_atom_type_scat_dispersion_imag
_atom_type_scat_source
C C 0.0033 0.0016 'International Tables Vol C Tables 4.2.6.8 and 6.1.1.4'
H H 0.0000 0.0000 'International Tables Vol C Tables 4.2.6.8 and 6.1.1.4'
P P 0.1023 0.0942 'International Tables Vol C Tables 4.2.6.8 and 6.1.1.4'
Cl Cl 0.1484 0.1585 'International Tables Vol C Tables 4.2.6.8 and 6.1.1.4'
Re Re -1.0185 7.2310 'International Tables Vol C Tables 4.2.6.8 and 6.1.1.4'

loop_
_geom_angle_atom_site_label_1
_geom_angle_atom_site_label_2
_geom_angle_atom_site_label_3
_geom_angle
_geom_angle_site_symmetry_1
_geom_angle_site_symmetry_3
_geom_angle_publ_flag
Re1 Re1 Re1 73.74(5) 20_565 23_665 n
Re1 Re1 Re1 53.13(2) 20_565 11_455 n
Re1 Re1 Re1 90.0 23_665 11_455 n
Re1 Re1 Re1 90.0 20_565 8 n
Re1 Re1 Re1 53.13(2) 23_665 8 n
Re1 Re1 Re1 60.0 11_455 8 n
Re1 Re1 Re1 50.20(2) 20_565 13_565 n
Re1 Re1 Re1 50.19(2) 23_665 13_565 n
Re1 Re1 Re1 39.81(2) 11_455 13_565 n
Re1 Re1 Re1 39.80(2) 8 13_565 n
Re1 Re1 Cl1 78.49(5) 20_565 20_565 n
Re1 Re1 Cl1 78.76(5) 23_665 20_565 n
Re1 Re1 Cl1 131.46(4) 11_455 20_565 n
Re1 Re1 Cl1 131.76(4) 8 20_565 n
Re1 Re1 Cl1 112.57(5) 13_565 20_565 y
Re1 Re1 Cl1 139.74(5) 20_565 . n
Re1 Re1 Cl1 66.21(4) 23_665 . n
Re1 Re1 Cl1 128.46(4) 11_455 . n
Re1 Re1 Cl1 69.50(4) 8 . n
Re1 Re1 Cl1 102.68(4) 13_565 . y
Cl1 Re1 Cl1 89.73(3) 20_565 . y
Re1 Re1 Cl1 66.00(4) 20_565 11_455 n
Re1 Re1 Cl1 139.57(5) 23_665 11_455 n
Re1 Re1 Cl1 69.11(4) 11_455 11_455 n
Re1 Re1 Cl1 128.08(4) 8 11_455 n
Re1 Re1 Cl1 102.32(4) 13_565 11_455 y
Cl1 Re1 Cl1 89.57(3) 20_565 11_455 y
Cl1 Re1 Cl1 153.18(5) . 11_455 y
Re1 Re1 P1 121.95(3) 20_565 . n
Re1 Re1 P1 121.95(3) 23_665 . n
Re1 Re1 P1 70.28(2) 11_455 . n
Re1 Re1 P1 70.28(2) 8 . n
Re1 Re1 P1 94.57(3) 13_565 . y
Cl1 Re1 P1 152.86(4) 20_565 . y
Cl1 Re1 P1 84.31(3) . . y
Cl1 Re1 P1 84.18(3) 11_455 . y
Re1 Cl1 Re1 35.30(3) 23_665 . n
Re1 Cl1 Re1 35.24(3) 23_665 8 n
Re1 Cl1 Re1 41.39(3) . 8 n
C1 P1 C1 106.5(3) . 11_455 n
C1 P1 C1 106.5(3) . 8 n
C1 P1 C1 106.5(3) 11_455 8 n
C1 P1 Re1 123.5(3) . . n
C1 P1 Re1 89.5(3) 11_455 . n
C1 P1 Re1 120.5(3) 8 . n
C1 P1 Re1 89.5(3) . 8 n
C1 P1 Re1 120.5(3) 11_455 8 n
C1 P1 Re1 123.5(3) 8 8 n
Re1 P1 Re1 39.43(4) . 8 n
C1 P1 Re1 120.5(3) . 11_455 n
C1 P1 Re1 123.5(3) 11_455 11_455 n
C1 P1 Re1 89.5(3) 8 11_455 n
Re1 P1 Re1 39.43(4) . 11_455 n
Re1 P1 Re1 39.43(4) 8 11_455 n
P1 C1 H1 110.3(49) . . n
P1 C1 H2 109.4(42) . . n
H1 C1 H2 120.3(67) . . n
P1 C1 H3 99.7(43) . . n
H1 C1 H3 96.6(61) . . n
H2 C1 H3 118.4(60) . . n

loop_
_geom_bond_atom_site_label_1
_geom_bond_atom_site_label_2
_geom_bond_distance
_geom_bond_site_symmetry_2
_geom_bond_publ_flag
Re1 Re1 1.4132(8) 20_565 n
Re1 Re1 1.4132(8) 23_665 n
Re1 Re1 1.6958(9) 11_455 n
Re1 Re1 1.6958(9) 8 n
Re1 Re1 2.2075(10) 13_565 y
Re1 Cl1 2.2376(13) 20_565 y
Re1 Cl1 2.3963(13) . y
Re1 Cl1 2.4024(13) 11_455 y
Re1 P1 2.513(2) . y
Cl1 Re1 2.2376(13) 23_665 n
Cl1 Re1 2.4024(13) 8 n
P1 C1 1.787(6) . y
P1 C1 1.787(6) 11_455 y
P1 C1 1.787(6) 8 y
P1 Re1 2.513(2) 8 n
P1 Re1 2.513(2) 11_455 n
C1 H1 0.84(7) . n
C1 H2 0.86(6) . n
C1 H3 0.94(8) . n

loop_
_geom_torsion_atom_site_label_1
_geom_torsion_atom_site_label_2
_geom_torsion_atom_site_label_3
_geom_torsion_atom_site_label_4
_geom_torsion
_geom_torsion_site_symmetry_1
_geom_torsion_site_symmetry_3
_geom_torsion_site_symmetry_4
_geom_torsion_publ_flag
P1 Re1 Re1 P1 180.0 . 13_565 13_565 n
P1 Re1 Re1 Cl1 -94.82(4) . 13_565 13_565 n
P1 Re1 Re1 Cl1 94.97(4) . 13_565 23_665 n
P1 Re1 Re1 Cl1 0.24(5) . 13_565 8 y
Cl1 Re1 Re1 P1 94.82(4) . 13_565 13_565 n
Cl1 Re1 Re1 Cl1 180.0 . 13_565 13_565 n
Cl1 Re1 Re1 Cl1 9.79(6) . 13_565 23_665 y
Cl1 Re1 Re1 Cl1 -84.94(5) . 13_565 8 n
Cl1 Re1 Re1 P1 -0.24(5) 20_565 13_565 13_565 y
Cl1 Re1 Re1 Cl1 84.94(5) 20_565 13_565 13_565 n
Cl1 Re1 Re1 Cl1 -85.27(5) 20_565 13_565 23_665 n
Cl1 Re1 Re1 Cl1 180.0 20_565 13_565 8 n
Cl1 Re1 Re1 P1 -94.97(4) 11_455 13_565 13_565 n
Cl1 Re1 Re1 Cl1 -9.79(6) 11_455 13_565 13_565 y
Cl1 Re1 Re1 Cl1 180.0 11_455 13_565 23_665 n
Cl1 Re1 Re1 Cl1 85.27(5) 11_455 13_565 8 n
